data_1576936
loop_
_publ_author_name
'Fajman, C. E.'
'Dankert, D. M.'
'Coburger, P.'
'Klein, W.'
'F&#xe4;ssler, T F'

_publ_section_title
;
 Endohedral anionic nine-atom Zintl clusters of the elements tin and lead
 with lithium counterions.
;
_journal_issue 11
_journal_name_full 'Chemical science'
_journal_page_first 5498
_journal_page_last 5509
_journal_paper_doi 10.1039/d5sc08011h
_journal_volume 17
_journal_year 2026
_chemical_formula_moiety '2(C8 H32 Li2 N8), Ni Sn9'
_chemical_formula_sum 'C16 H64 Li4 N16 Ni Sn9'
_chemical_formula_weight 1635.51
_space_group_crystal_system orthorhombic
_space_group_IT_number 60
_space_group_name_Hall '-P 2n 2ab'
_space_group_name_H-M_alt 'P b c n'
_atom_sites_solution_hydrogens geom
_atom_sites_solution_primary direct
_atom_sites_solution_secondary difmap
_audit_creation_method SHELXL-2014/7
_audit_update_record
;
2023-10-09 deposited with the CCDC.	2025-12-26 downloaded from the CCDC.
;
_cell_angle_alpha 90
_cell_angle_beta 90
_cell_angle_gamma 90
_cell_formula_units_Z 4
_cell_length_a 14.3235(4)
_cell_length_b 17.3470(4)
_cell_length_c 18.8930(5)
_cell_measurement_reflns_used 80917
_cell_measurement_temperature 150(2)
_cell_measurement_theta_max 38.06
_cell_measurement_theta_min 2.35
_cell_volume 4694.3(2)
_computing_cell_refinement 'STOE X-AREA 1.76'
_computing_data_collection 'STOE X-AREA 1.76'
_computing_data_reduction 'STOE X-AREA 1.76'
_computing_molecular_graphics 'DIAMOND 3.2k'
_computing_structure_refinement SHELXL-2014/7
_computing_structure_solution SHELXS-97
_diffrn_ambient_temperature 150(2)
_diffrn_detector Pilatus300K
_diffrn_detector_area_resol_mean 5.81
_diffrn_measured_fraction_theta_full 0.998
_diffrn_measured_fraction_theta_max 0.998
_diffrn_measurement_device_type 'STOE StadiVari'
_diffrn_measurement_method '\w scans'
_diffrn_radiation_collimation '0.6 mm diameter'
_diffrn_radiation_monochromator 'Graded multilayer mirror'
_diffrn_radiation_type 'Mo K\a'
_diffrn_radiation_wavelength 0.71073
_diffrn_reflns_av_R_equivalents 0.0279
_diffrn_reflns_av_unetI/netI 0.0152
_diffrn_reflns_Laue_measured_fraction_full 0.998
_diffrn_reflns_Laue_measured_fraction_max 0.998
_diffrn_reflns_limit_h_max 17
_diffrn_reflns_limit_h_min -17
_diffrn_reflns_limit_k_max 21
_diffrn_reflns_limit_k_min -18
_diffrn_reflns_limit_l_max 23
_diffrn_reflns_limit_l_min -23
_diffrn_reflns_number 41393
_diffrn_reflns_point_group_measured_fraction_full 0.998
_diffrn_reflns_point_group_measured_fraction_max 0.998
_diffrn_reflns_theta_full 25.242
_diffrn_reflns_theta_max 26.000
_diffrn_reflns_theta_min 2.584
_diffrn_source 'Genix 3D HF Mo'
_diffrn_source_current 1.000
_diffrn_source_power 0.050
_diffrn_source_voltage 50
_exptl_absorpt_coefficient_mu 5.122
_exptl_absorpt_correction_T_max 1.000
_exptl_absorpt_correction_T_min 0.156
_exptl_absorpt_correction_type empirical
_exptl_absorpt_process_details 'STOE X-AREA 1.76'
_exptl_crystal_colour red
_exptl_crystal_density_diffrn 2.314
_exptl_crystal_description plate
_exptl_crystal_F_000 3048
_exptl_crystal_size_max 0.4
_exptl_crystal_size_mid 0.4
_exptl_crystal_size_min 0.01
_refine_diff_density_max 0.618
_refine_diff_density_min -0.731
_refine_diff_density_rms 0.106
_refine_ls_extinction_method none
_refine_ls_goodness_of_fit_ref 1.038
_refine_ls_hydrogen_treatment constr
_refine_ls_matrix_type full
_refine_ls_number_parameters 209
_refine_ls_number_reflns 4621
_refine_ls_number_restraints 0
_refine_ls_restrained_S_all 1.038
_refine_ls_R_factor_all 0.0277
_refine_ls_R_factor_gt 0.0216
_refine_ls_shift/su_max 0.001
_refine_ls_shift/su_mean 0.000
_refine_ls_structure_factor_coef Fsqd
_refine_ls_weighting_details 'w=1/[\s^2^(Fo^2^)+(0.0333P)^2^+4.6009P] where P=(Fo^2^+2Fc^2^)/3'
_refine_ls_weighting_scheme calc
_refine_ls_wR_factor_gt 0.0534
_refine_ls_wR_factor_ref 0.0554
_reflns_number_gt 4064
_reflns_number_total 4621
_reflns_threshold_expression 'I > 2\s(I)'
_cod_data_source_file d5sc08011h2.cif
_cod_data_source_block CF-511_Ni-Sn
_cod_database_code 1576936
_shelx_shelxl_version_number 2014/7
_shelx_space_group_comment
;
The symmetry employed for this shelxl refinement is uniquely defined
by the following loop, which should always be used as a source of
symmetry information in preference to the above space-group names.
They are only intended as comments.
;

loop_
_space_group_symop_operation_xyz
'x, y, z'
'-x+1/2, -y+1/2, z+1/2'
'-x, y, -z+1/2'
'x+1/2, -y+1/2, -z'
'-x, -y, -z'
'x-1/2, y-1/2, -z-1/2'
'x, -y, z-1/2'
'-x-1/2, y-1/2, z'

loop_
_atom_site_label
_atom_site_type_symbol
_atom_site_fract_x
_atom_site_fract_y
_atom_site_fract_z
_atom_site_U_iso_or_equiv
_atom_site_adp_type
_atom_site_occupancy
_atom_site_site_symmetry_order
_atom_site_calc_flag
_atom_site_refinement_flags_posn
_atom_site_refinement_flags_adp
_atom_site_refinement_flags_occupancy
_atom_site_disorder_assembly
_atom_site_disorder_group
Li1 Li 0.6102(4) 0.1820(3) 0.6197(3) 0.0236(12) Uani 1 1 d . . . . .
Li2 Li 0.1686(4) 0.0095(3) 0.6044(3) 0.0225(11) Uani 1 1 d . . . . .
Sn1 Sn 0.5000 0.01271(2) 0.2500 0.02958(9) Uani 1 2 d S T P . .
Sn2 Sn 0.48202(2) 0.11383(2) 0.12171(2) 0.02708(7) Uani 1 1 d . . . . .
Sn3 Sn 0.36317(2) 0.24203(2) 0.18364(2) 0.02769(7) Uani 1 1 d . . . . .
Sn4 Sn 0.33555(2) 0.11471(2) 0.29065(2) 0.03330(8) Uani 1 1 d . . . . .
Sn5 Sn 0.42830(2) 0.26867(2) 0.33320(2) 0.03098(7) Uani 1 1 d . . . . .
Ni Ni 0.5000 0.16538(3) 0.2500 0.01355(11) Uani 1 2 d S T P . .
N1 N 0.49452(18) 0.12507(16) 0.58295(16) 0.0240(6) Uani 1 1 d . . . . .
H1C H 0.5124 0.0986 0.5436 0.029 Uiso 1 1 calc R U . . .
H1D H 0.4791 0.0893 0.6162 0.029 Uiso 1 1 calc R U . . .
C1 C 0.4084(2) 0.16654(18) 0.56468(18) 0.0213(7) Uani 1 1 d . . . . .
H1A H 0.4206 0.1987 0.5224 0.026 Uiso 1 1 calc R U . . .
H1B H 0.3925 0.2017 0.6041 0.026 Uiso 1 1 calc R U . . .
C2 C 0.3246(2) 0.11518(19) 0.54976(19) 0.0245(7) Uani 1 1 d . . . . .
H2A H 0.2723 0.1480 0.5333 0.029 Uiso 1 1 calc R U . . .
H2B H 0.3407 0.0795 0.5107 0.029 Uiso 1 1 calc R U . . .
N2 N 0.29243(18) 0.06942(16) 0.61065(16) 0.0258(6) Uani 1 1 d . . . . .
H2C H 0.2881 0.1019 0.6483 0.031 Uiso 1 1 calc R U . . .
H2D H 0.3382 0.0348 0.6210 0.031 Uiso 1 1 calc R U . . .
N3 N 0.6302(2) 0.27771(16) 0.55718(17) 0.0283(7) Uani 1 1 d . . . . .
H3C H 0.6874 0.2979 0.5671 0.034 Uiso 1 1 calc R U . . .
H3D H 0.6308 0.2626 0.5111 0.034 Uiso 1 1 calc R U . . .
C3 C 0.5601(2) 0.33827(19) 0.5656(2) 0.0281(8) Uani 1 1 d . . . . .
H3A H 0.5513 0.3477 0.6169 0.034 Uiso 1 1 calc R U . . .
H3B H 0.5001 0.3189 0.5467 0.034 Uiso 1 1 calc R U . . .
C4 C 0.5817(3) 0.41479(19) 0.53008(18) 0.0263(7) Uani 1 1 d . . . . .
H4A H 0.5340 0.4528 0.5451 0.032 Uiso 1 1 calc R U . . .
H4B H 0.6429 0.4332 0.5476 0.032 Uiso 1 1 calc R U . . .
N4 N 0.58438(19) 0.41347(15) 0.45255(15) 0.0218(6) Uani 1 1 d . . . . .
H4C H 0.5248 0.4203 0.4371 0.026 Uiso 1 1 calc R U . . .
H4D H 0.6016 0.3650 0.4395 0.026 Uiso 1 1 calc R U . . .
N5 N 0.7146(2) 0.10127(16) 0.61003(17) 0.0267(6) Uani 1 1 d . . . . .
H5C H 0.7684 0.1215 0.6278 0.032 Uiso 1 1 calc R U . . .
H5D H 0.6995 0.0595 0.6368 0.032 Uiso 1 1 calc R U . . .
C5 C 0.7320(3) 0.07525(19) 0.5356(2) 0.0284(8) Uani 1 1 d . . . . .
H5A H 0.7611 0.0235 0.5364 0.034 Uiso 1 1 calc R U . . .
H5B H 0.6717 0.0711 0.5103 0.034 Uiso 1 1 calc R U . . .
C6 C 0.7943(3) 0.1298(2) 0.4969(2) 0.0350(9) Uani 1 1 d . . . . .
H6A H 0.7664 0.1820 0.4972 0.042 Uiso 1 1 calc R U . . .
H6B H 0.8556 0.1326 0.5210 0.042 Uiso 1 1 calc R U . . .
N6 N 0.8076(2) 0.10418(16) 0.42365(16) 0.0269(6) Uani 1 1 d . . . . .
H6C H 0.8563 0.1319 0.4061 0.032 Uiso 1 1 calc R U . . .
H6D H 0.7560 0.1195 0.3993 0.032 Uiso 1 1 calc R U . . .
N7 N 0.60271(19) 0.20889(16) 0.72823(15) 0.0233(6) Uani 1 1 d . . . . .
H7C H 0.5801 0.1659 0.7498 0.028 Uiso 1 1 calc R U . . .
H7D H 0.6629 0.2139 0.7430 0.028 Uiso 1 1 calc R U . . .
C7 C 0.5516(2) 0.27429(18) 0.75991(18) 0.0227(7) Uani 1 1 d . . . . .
H7A H 0.5803 0.3232 0.7439 0.027 Uiso 1 1 calc R U . . .
H7B H 0.5575 0.2718 0.8121 0.027 Uiso 1 1 calc R U . . .
N8 N 0.1206(2) 0.01213(17) 0.70682(16) 0.0256(6) Uani 1 1 d . . . . .
H8C H 0.1483 -0.0265 0.7317 0.031 Uiso 1 1 calc R U . . .
H8D H 0.1376 0.0576 0.7270 0.031 Uiso 1 1 calc R U . . .
C8 C 0.0186(2) 0.00369(19) 0.71212(17) 0.0217(7) Uani 1 1 d . . . . .
H8A H 0.0002 -0.0452 0.6890 0.026 Uiso 1 1 calc R U . . .
H8B H -0.0112 0.0464 0.6857 0.026 Uiso 1 1 calc R U . . .

loop_
_atom_site_aniso_label
_atom_site_aniso_U_11
_atom_site_aniso_U_22
_atom_site_aniso_U_33
_atom_site_aniso_U_23
_atom_site_aniso_U_13
_atom_site_aniso_U_12
Li1 0.021(3) 0.024(3) 0.026(3) 0.000(2) 0.001(2) 0.001(2)
Li2 0.021(3) 0.025(3) 0.021(3) 0.003(2) 0.001(2) 0.000(2)
Sn1 0.0528(2) 0.01230(15) 0.02363(19) 0.000 -0.00228(16) 0.000
Sn2 0.03788(15) 0.02994(13) 0.01342(12) -0.00239(9) -0.00419(10) -0.00181(10)
Sn3 0.02120(12) 0.02803(12) 0.03383(15) 0.00959(10) -0.00664(10) 0.00542(10)
Sn4 0.01874(12) 0.03309(14) 0.04806(18) 0.01380(12) -0.00027(11) -0.00899(10)
Sn5 0.02789(14) 0.02782(13) 0.03722(16) -0.01584(11) 0.00155(11) 0.00796(10)
Ni 0.0140(3) 0.0135(2) 0.0132(3) 0.000 -0.0003(2) 0.000
N1 0.0175(13) 0.0298(14) 0.0247(16) 0.0037(12) -0.0018(12) -0.0029(11)
C1 0.0203(16) 0.0211(14) 0.0227(18) 0.0020(14) 0.0002(13) -0.0029(13)
C2 0.0205(16) 0.0288(17) 0.0243(18) 0.0036(15) -0.0046(14) -0.0044(14)
N2 0.0189(14) 0.0313(14) 0.0272(16) 0.0066(13) -0.0003(12) -0.0032(12)
N3 0.0292(16) 0.0254(14) 0.0302(17) 0.0063(13) 0.0056(13) 0.0013(12)
C3 0.0310(18) 0.0259(16) 0.0274(19) 0.0069(15) 0.0121(15) 0.0030(15)
C4 0.0355(19) 0.0207(15) 0.0227(18) 0.0022(14) 0.0067(15) -0.0001(14)
N4 0.0215(14) 0.0244(13) 0.0195(14) 0.0016(12) 0.0013(11) 0.0016(11)
N5 0.0239(15) 0.0238(13) 0.0322(17) 0.0013(13) -0.0002(13) 0.0018(12)
C5 0.0297(18) 0.0233(16) 0.032(2) -0.0042(15) 0.0034(15) 0.0057(14)
C6 0.039(2) 0.0297(17) 0.037(2) -0.0122(17) 0.0019(17) -0.0043(16)
N6 0.0232(14) 0.0282(14) 0.0293(17) -0.0022(13) 0.0003(12) 0.0043(12)
N7 0.0200(13) 0.0248(13) 0.0250(16) -0.0006(12) 0.0030(12) -0.0006(11)
C7 0.0266(18) 0.0237(15) 0.0178(17) -0.0024(13) -0.0006(14) -0.0010(13)
N8 0.0235(14) 0.0324(15) 0.0209(15) 0.0031(12) 0.0046(12) 0.0017(12)
C8 0.0220(17) 0.0258(15) 0.0171(18) 0.0026(13) 0.0044(13) -0.0002(13)

loop_
_atom_type_symbol
_atom_type_description
_atom_type_scat_dispersion_real
_atom_type_scat_dispersion_imag
_atom_type_scat_source
C C 0.0033 0.0016 'International Tables Vol C Tables 4.2.6.8 and 6.1.1.4'
H H 0.0000 0.0000 'International Tables Vol C Tables 4.2.6.8 and 6.1.1.4'
N N 0.0061 0.0033 'International Tables Vol C Tables 4.2.6.8 and 6.1.1.4'
Li Li -0.0003 0.0001 'International Tables Vol C Tables 4.2.6.8 and 6.1.1.4'
Ni Ni 0.3393 1.1124 'International Tables Vol C Tables 4.2.6.8 and 6.1.1.4'
Sn Sn -0.6537 1.4246 'International Tables Vol C Tables 4.2.6.8 and 6.1.1.4'

loop_
_geom_angle_atom_site_label_1
_geom_angle_atom_site_label_2
_geom_angle_atom_site_label_3
_geom_angle
_geom_angle_site_symmetry_1
_geom_angle_site_symmetry_3
_geom_angle_publ_flag
N1 Li1 N5 103.3(3) . . ?
N1 Li1 N3 107.9(3) . . ?
N5 Li1 N3 113.4(3) . . ?
N1 Li1 N7 113.3(3) . . ?
N5 Li1 N7 105.9(3) . . ?
N3 Li1 N7 112.8(3) . . ?
N8 Li2 N2 102.9(3) . . ?
N8 Li2 N6 108.5(3) . 5_656 ?
N2 Li2 N6 110.7(3) . 5_656 ?
N8 Li2 N4 106.0(3) . 4_456 ?
N2 Li2 N4 101.7(2) . 4_456 ?
N6 Li2 N4 124.8(3) 5_656 4_456 ?
Ni Sn1 Sn2 54.258(6) . . ?
Ni Sn1 Sn2 54.256(6) . 3_655 ?
Sn2 Sn1 Sn2 108.514(13) . 3_655 ?
Ni Sn1 Sn4 54.467(6) . 3_655 ?
Sn2 Sn1 Sn4 61.530(8) . 3_655 ?
Sn2 Sn1 Sn4 78.328(9) 3_655 3_655 ?
Ni Sn1 Sn4 54.468(6) . . ?
Sn2 Sn1 Sn4 78.331(9) . . ?
Sn2 Sn1 Sn4 61.530(8) 3_655 . ?
Sn4 Sn1 Sn4 108.935(13) 3_655 . ?
Ni Sn1 Sn3 30.321(4) . 3_655 ?
Sn2 Sn1 Sn3 75.629(8) . 3_655 ?
Sn2 Sn1 Sn3 40.510(7) 3_655 3_655 ?
Sn4 Sn1 Sn3 40.349(7) 3_655 3_655 ?
Sn4 Sn1 Sn3 76.041(8) . 3_655 ?
Ni Sn1 Sn3 30.321(4) . . ?
Sn2 Sn1 Sn3 40.511(7) . . ?
Sn2 Sn1 Sn3 75.628(8) 3_655 . ?
Sn4 Sn1 Sn3 76.040(8) 3_655 . ?
Sn4 Sn1 Sn3 40.352(7) . . ?
Sn3 Sn1 Sn3 60.642(7) 3_655 . ?
Ni Sn2 Sn1 55.889(13) . . ?
Ni Sn2 Sn3 56.177(10) . . ?
Sn1 Sn2 Sn3 99.493(9) . . ?
Ni Sn2 Sn4 54.184(7) . 3_655 ?
Sn1 Sn2 Sn4 59.894(7) . 3_655 ?
Sn3 Sn2 Sn4 105.295(9) . 3_655 ?
Ni Sn2 Sn5 53.367(11) . 3_655 ?
Sn1 Sn2 Sn5 104.422(10) . 3_655 ?
Sn3 Sn2 Sn5 59.410(8) . 3_655 ?
Sn4 Sn2 Sn5 59.877(8) 3_655 3_655 ?
Ni Sn2 Sn4 43.367(7) . . ?
Sn1 Sn2 Sn4 51.316(6) . . ?
Sn3 Sn2 Sn4 50.719(7) . . ?
Sn4 Sn2 Sn4 90.954(8) 3_655 . ?
Sn5 Sn2 Sn4 89.688(8) 3_655 . ?
Ni Sn3 Sn5 53.886(9) . . ?
Ni Sn3 Sn4 54.537(9) . . ?
Sn5 Sn3 Sn4 61.626(9) . . ?
Ni Sn3 Sn2 53.604(9) . . ?
Sn5 Sn3 Sn2 107.487(9) . . ?
Sn4 Sn3 Sn2 78.213(9) . . ?
Ni Sn3 Sn5 53.534(9) . 3_655 ?
Sn5 Sn3 Sn5 76.731(10) . 3_655 ?
Sn4 Sn3 Sn5 108.066(9) . 3_655 ?
Sn2 Sn3 Sn5 61.306(8) . 3_655 ?
Ni Sn3 Sn1 29.932(10) . . ?
Sn5 Sn3 Sn1 75.257(7) . . ?
Sn4 Sn3 Sn1 40.744(6) . . ?
Sn2 Sn3 Sn1 39.996(5) . . ?
Sn5 Sn3 Sn1 75.038(7) 3_655 . ?
Ni Sn3 Sn3 29.747(11) . 3_655 ?
Sn5 Sn3 Sn3 39.953(6) . 3_655 ?
Sn4 Sn3 Sn3 75.505(8) . 3_655 ?
Sn2 Sn3 Sn3 74.649(7) . 3_655 ?
Sn5 Sn3 Sn3 39.513(6) 3_655 3_655 ?
Sn1 Sn3 Sn3 59.679(4) . 3_655 ?
Ni Sn4 Sn3 56.119(10) . . ?
Ni Sn4 Sn1 55.068(12) . . ?
Sn3 Sn4 Sn1 98.904(10) . . ?
Ni Sn4 Sn5 53.247(11) . . ?
Sn3 Sn4 Sn5 59.045(9) . . ?
Sn1 Sn4 Sn5 103.612(9) . . ?
Ni Sn4 Sn2 53.210(7) . 3_655 ?
Sn3 Sn4 Sn2 104.545(9) . 3_655 ?
Sn1 Sn4 Sn2 58.576(7) . 3_655 ?
Sn5 Sn4 Sn2 60.112(8) . 3_655 ?
Ni Sn4 Sn2 42.698(7) . . ?
Sn3 Sn4 Sn2 51.067(8) . . ?
Sn1 Sn4 Sn2 50.353(6) . . ?
Sn5 Sn4 Sn2 89.123(8) . . ?
Sn2 Sn4 Sn2 89.041(8) 3_655 . ?
Ni Sn5 Sn3 56.516(7) . . ?
Ni Sn5 Sn3 56.127(7) . 3_655 ?
Sn3 Sn5 Sn3 100.533(9) . 3_655 ?
Ni Sn5 Sn4 54.248(9) . . ?
Sn3 Sn5 Sn4 59.330(8) . . ?
Sn3 Sn5 Sn4 105.299(9) 3_655 . ?
Ni Sn5 Sn2 53.392(9) . 3_655 ?
Sn3 Sn5 Sn2 104.682(9) . 3_655 ?
Sn3 Sn5 Sn2 59.283(8) 3_655 3_655 ?
Sn4 Sn5 Sn2 60.010(8) . 3_655 ?
Ni Sn5 Sn5 43.659(10) . 3_655 ?
Sn3 Sn5 Sn5 51.968(8) . 3_655 ?
Sn3 Sn5 Sn5 51.300(8) 3_655 3_655 ?
Sn4 Sn5 Sn5 90.994(9) . 3_655 ?
Sn2 Sn5 Sn5 90.193(8) 3_655 3_655 ?
Sn5 Ni Sn5 92.68(2) 3_655 . ?
Sn5 Ni Sn2 139.810(14) 3_655 3_655 ?
Sn5 Ni Sn2 73.238(9) . 3_655 ?
Sn5 Ni Sn2 73.240(9) 3_655 . ?
Sn5 Ni Sn2 139.812(14) . . ?
Sn2 Ni Sn2 139.71(2) 3_655 . ?
Sn5 Ni Sn4 72.506(9) 3_655 3_655 ?
Sn5 Ni Sn4 139.669(13) . 3_655 ?
Sn2 Ni Sn4 93.935(12) 3_655 3_655 ?
Sn2 Ni Sn4 72.605(10) . 3_655 ?
Sn5 Ni Sn4 139.670(13) 3_655 . ?
Sn5 Ni Sn4 72.505(9) . . ?
Sn2 Ni Sn4 72.604(10) 3_655 . ?
Sn2 Ni Sn4 93.935(12) . . ?
Sn4 Ni Sn4 140.93(2) 3_655 . ?
Sn5 Ni Sn1 133.660(10) 3_655 . ?
Sn5 Ni Sn1 133.659(10) . . ?
Sn2 Ni Sn1 69.855(12) 3_655 . ?
Sn2 Ni Sn1 69.854(12) . . ?
Sn4 Ni Sn1 70.465(12) 3_655 . ?
Sn4 Ni Sn1 70.464(12) . . ?
Sn5 Ni Sn3 69.597(13) 3_655 3_655 ?
Sn5 Ni Sn3 70.338(12) . 3_655 ?
Sn2 Ni Sn3 70.218(8) 3_655 3_655 ?
Sn2 Ni Sn3 132.860(9) . 3_655 ?
Sn4 Ni Sn3 69.342(8) 3_655 3_655 ?
Sn4 Ni Sn3 133.205(10) . 3_655 ?
Sn1 Ni Sn3 119.747(11) . 3_655 ?
Sn5 Ni Sn3 70.337(12) 3_655 . ?
Sn5 Ni Sn3 69.598(13) . . ?
Sn2 Ni Sn3 132.860(9) 3_655 . ?
Sn2 Ni Sn3 70.219(8) . . ?
Sn4 Ni Sn3 133.205(10) 3_655 . ?
Sn4 Ni Sn3 69.344(8) . . ?
Sn1 Ni Sn3 119.748(11) . . ?
Sn3 Ni Sn3 120.51(2) 3_655 . ?
C1 N1 Li1 121.5(3) . . ?
C1 N1 H1C 107.0 . . ?
Li1 N1 H1C 107.0 . . ?
C1 N1 H1D 107.0 . . ?
Li1 N1 H1D 107.0 . . ?
H1C N1 H1D 106.7 . . ?
N1 C1 C2 114.8(3) . . ?
N1 C1 H1A 108.6 . . ?
C2 C1 H1A 108.6 . . ?
N1 C1 H1B 108.6 . . ?
C2 C1 H1B 108.6 . . ?
H1A C1 H1B 107.5 . . ?
N2 C2 C1 114.7(3) . . ?
N2 C2 H2A 108.6 . . ?
C1 C2 H2A 108.6 . . ?
N2 C2 H2B 108.6 . . ?
C1 C2 H2B 108.6 . . ?
H2A C2 H2B 107.6 . . ?
C2 N2 Li2 119.8(3) . . ?
C2 N2 H2C 107.4 . . ?
Li2 N2 H2C 107.4 . . ?
C2 N2 H2D 107.4 . . ?
Li2 N2 H2D 107.4 . . ?
H2C N2 H2D 106.9 . . ?
C3 N3 Li1 114.9(3) . . ?
C3 N3 H3C 108.5 . . ?
Li1 N3 H3C 108.5 . . ?
C3 N3 H3D 108.5 . . ?
Li1 N3 H3D 108.5 . . ?
H3C N3 H3D 107.5 . . ?
N3 C3 C4 116.1(3) . . ?
N3 C3 H3A 108.3 . . ?
C4 C3 H3A 108.3 . . ?
N3 C3 H3B 108.3 . . ?
C4 C3 H3B 108.3 . . ?
H3A C3 H3B 107.4 . . ?
N4 C4 C3 115.7(3) . . ?
N4 C4 H4A 108.4 . . ?
C3 C4 H4A 108.4 . . ?
N4 C4 H4B 108.4 . . ?
C3 C4 H4B 108.4 . . ?
H4A C4 H4B 107.4 . . ?
C4 N4 Li2 121.2(3) . 4_556 ?
C4 N4 H4C 107.0 . . ?
Li2 N4 H4C 107.0 4_556 . ?
C4 N4 H4D 107.0 . . ?
Li2 N4 H4D 107.0 4_556 . ?
H4C N4 H4D 106.8 . . ?
C5 N5 Li1 114.2(3) . . ?
C5 N5 H5C 108.7 . . ?
Li1 N5 H5C 108.7 . . ?
C5 N5 H5D 108.7 . . ?
Li1 N5 H5D 108.7 . . ?
H5C N5 H5D 107.6 . . ?
C6 C5 N5 111.7(3) . . ?
C6 C5 H5A 109.3 . . ?
N5 C5 H5A 109.3 . . ?
C6 C5 H5B 109.3 . . ?
N5 C5 H5B 109.3 . . ?
H5A C5 H5B 107.9 . . ?
N6 C6 C5 110.4(3) . . ?
N6 C6 H6A 109.6 . . ?
C5 C6 H6A 109.6 . . ?
N6 C6 H6B 109.6 . . ?
C5 C6 H6B 109.6 . . ?
H6A C6 H6B 108.1 . . ?
C6 N6 Li2 123.5(3) . 5_656 ?
C6 N6 H6C 106.5 . . ?
Li2 N6 H6C 106.5 5_656 . ?
C6 N6 H6D 106.5 . . ?
Li2 N6 H6D 106.5 5_656 . ?
H6C N6 H6D 106.5 . . ?
C7 N7 Li1 126.1(3) . . ?
C7 N7 H7C 105.8 . . ?
Li1 N7 H7C 105.8 . . ?
C7 N7 H7D 105.8 . . ?
Li1 N7 H7D 105.8 . . ?
H7C N7 H7D 106.2 . . ?
N7 C7 C7 112.4(2) . 3_656 ?
N7 C7 H7A 109.1 . . ?
C7 C7 H7A 109.1 3_656 . ?
N7 C7 H7B 109.1 . . ?
C7 C7 H7B 109.1 3_656 . ?
H7A C7 H7B 107.9 . . ?
C8 N8 Li2 113.3(3) . . ?
C8 N8 H8C 108.9 . . ?
Li2 N8 H8C 108.9 . . ?
C8 N8 H8D 108.9 . . ?
Li2 N8 H8D 108.9 . . ?
H8C N8 H8D 107.7 . . ?
N8 C8 C8 114.3(3) . 3_556 ?
N8 C8 H8A 108.7 . . ?
C8 C8 H8A 108.7 3_556 . ?
N8 C8 H8B 108.7 . . ?
C8 C8 H8B 108.7 3_556 . ?
H8A C8 H8B 107.6 . . ?

loop_
_geom_bond_atom_site_label_1
_geom_bond_atom_site_label_2
_geom_bond_distance
_geom_bond_site_symmetry_2
_geom_bond_publ_flag
Li1 N1 2.050(6) . ?
Li1 N5 2.057(6) . ?
Li1 N3 2.057(6) . ?
Li1 N7 2.106(7) . ?
Li2 N8 2.055(7) . ?
Li2 N2 2.059(6) . ?
Li2 N6 2.070(6) 5_656 ?
Li2 N4 2.097(6) 4_456 ?
Sn1 Ni 2.6484(6) . ?
Sn1 Sn2 3.0030(3) . ?
Sn1 Sn2 3.0030(3) 3_655 ?
Sn1 Sn4 3.0445(3) 3_655 ?
Sn1 Sn4 3.0445(3) . ?
Sn1 Sn3 4.6083(4) 3_655 ?
Sn1 Sn3 4.6084(3) . ?
Sn2 Ni 2.5963(3) . ?
Sn2 Sn3 3.0351(4) . ?
Sn2 Sn4 3.0936(4) 3_655 ?
Sn2 Sn5 3.0969(3) 3_655 ?
Sn2 Sn4 3.8195(4) . ?
Sn3 Ni 2.6796(3) . ?
Sn3 Sn5 3.0113(4) . ?
Sn3 Sn4 3.0202(3) . ?
Sn3 Sn5 3.0391(4) 3_655 ?
Sn3 Sn3 4.6530(5) 3_655 ?
Sn4 Ni 2.6289(3) . ?
Sn4 Sn5 3.0895(4) . ?
Sn4 Sn2 3.0936(4) 3_655 ?
Sn5 Ni 2.5955(4) . ?
Sn5 Sn3 3.0392(4) 3_655 ?
Sn5 Sn2 3.0968(3) 3_655 ?
Sn5 Sn5 3.7554(5) 3_655 ?
Ni Sn5 2.5954(4) 3_655 ?
Ni Sn2 2.5962(3) 3_655 ?
Ni Sn4 2.6288(3) 3_655 ?
Ni Sn3 2.6796(3) 3_655 ?
N1 C1 1.469(4) . ?
N1 H1C 0.9100 . ?
N1 H1D 0.9100 . ?
C1 C2 1.522(4) . ?
C1 H1A 0.9900 . ?
C1 H1B 0.9900 . ?
C2 N2 1.472(4) . ?
C2 H2A 0.9900 . ?
C2 H2B 0.9900 . ?
N2 H2C 0.9100 . ?
N2 H2D 0.9100 . ?
N3 C3 1.462(4) . ?
N3 H3C 0.9100 . ?
N3 H3D 0.9100 . ?
C3 C4 1.520(4) . ?
C3 H3A 0.9900 . ?
C3 H3B 0.9900 . ?
C4 N4 1.465(4) . ?
C4 H4A 0.9900 . ?
C4 H4B 0.9900 . ?
N4 Li2 2.097(6) 4_556 ?
N4 H4C 0.9100 . ?
N4 H4D 0.9100 . ?
N5 C5 1.497(5) . ?
N5 H5C 0.9100 . ?
N5 H5D 0.9100 . ?
C5 C6 1.493(5) . ?
C5 H5A 0.9900 . ?
C5 H5B 0.9900 . ?
C6 N6 1.465(5) . ?
C6 H6A 0.9900 . ?
C6 H6B 0.9900 . ?
N6 Li2 2.070(6) 5_656 ?
N6 H6C 0.9100 . ?
N6 H6D 0.9100 . ?
N7 C7 1.477(4) . ?
N7 H7C 0.9100 . ?
N7 H7D 0.9100 . ?
C7 C7 1.524(7) 3_656 ?
C7 H7A 0.9900 . ?
C7 H7B 0.9900 . ?
N8 C8 1.470(4) . ?
N8 H8C 0.9100 . ?
N8 H8D 0.9100 . ?
C8 C8 1.528(6) 3_556 ?
C8 H8A 0.9900 . ?
C8 H8B 0.9900 . ?
